data_4328432
loop_
_publ_author_name
'Alexander V. Safronov'
'Yulia V. Sevryugina'
'Satish S. Jalisatgi'
'Robert D. Kennedy'
'Charles L. Barnes'
'M. Frederick Hawthorne'

_publ_section_title
;
 Unfairly Forgotten Member of the Iodocarborane Family: Synthesis and
 Structural Characterization of 8-Iodo-1,2-dicarba-closo-dodecaborane, Its
 Precursors, and Derivatives.
;
_journal_name_full 'Inorganic Chemistry'
_journal_page_first 2629
_journal_page_last 2637
_journal_paper_doi 10.1021/ic2025846
_journal_volume 51
_journal_year 2012
_chemical_formula_moiety 'B10 H13 I'
_chemical_formula_sum 'B10 H13 I'
_chemical_formula_weight 248.10
_chemical_name_systematic
; 
 2-Iododecaborane 
;
_space_group_IT_number 14
_symmetry_cell_setting monoclinic
_symmetry_Int_Tables_number 14
_symmetry_space_group_name_Hall '-P 2yn'
_symmetry_space_group_name_H-M 'P 1 21/n 1'
_atom_sites_solution_hydrogens difmap
_atom_sites_solution_primary direct
_atom_sites_solution_secondary difmap
_cell_angle_alpha 90.00
_cell_angle_beta 109.326(1)
_cell_angle_gamma 90.00
_cell_formula_units_Z 4
_cell_length_a 11.4134(9)
_cell_length_b 6.9936(5)
_cell_length_c 13.4916(10)
_cell_measurement_reflns_used 999
_cell_measurement_temperature 173(2)
_cell_measurement_theta_max 27.1
_cell_measurement_theta_min 2.4
_cell_volume 1016.23(13)
_computing_cell_refinement 'SAINT (Bruker, 1998)'
_computing_data_collection 'SMART (Bruker, 1998)'
_computing_data_reduction 'SAINT (Bruker, 1998)'
_computing_molecular_graphics 'ORTEP-III (Burnett & Johnson, 1996)'
_computing_publication_material 'CIFTAB (Sheldrick, 1997)'
_computing_structure_refinement 'SHELXL-97 (Sheldrick, 1997)'
_computing_structure_solution 'SHELXS-97 (Sheldrick, 1997)'
_diffrn_ambient_temperature 173(2)
_diffrn_measured_fraction_theta_full 0.996
_diffrn_measured_fraction_theta_max 0.996
_diffrn_measurement_device_type 'Bruker SMART CCD area detector'
_diffrn_measurement_method 'omega scans'
_diffrn_radiation_monochromator graphite
_diffrn_radiation_source 'fine-focus sealed tube'
_diffrn_radiation_type Mo-K\a
_diffrn_radiation_wavelength 0.71073
_diffrn_reflns_av_R_equivalents 0.0195
_diffrn_reflns_av_sigmaI/netI 0.0196
_diffrn_reflns_limit_h_max 11
_diffrn_reflns_limit_h_min -14
_diffrn_reflns_limit_k_max 8
_diffrn_reflns_limit_k_min -8
_diffrn_reflns_limit_l_max 17
_diffrn_reflns_limit_l_min -17
_diffrn_reflns_number 6856
_diffrn_reflns_theta_full 27.13
_diffrn_reflns_theta_max 27.13
_diffrn_reflns_theta_min 2.03
_exptl_absorpt_coefficient_mu 3.072
_exptl_absorpt_correction_T_max 0.75
_exptl_absorpt_correction_T_min 0.43
_exptl_absorpt_correction_type multi-scan
_exptl_absorpt_process_details
;
SADABS  (Bruker-AXS, 2007)
;
_exptl_crystal_colour colourless
_exptl_crystal_density_diffrn 1.622
_exptl_crystal_density_method none
_exptl_crystal_description plate
_exptl_crystal_F_000 464
_exptl_crystal_size_max 0.55
_exptl_crystal_size_mid 0.30
_exptl_crystal_size_min 0.10
_refine_diff_density_max 1.734
_refine_diff_density_min -0.435
_refine_diff_density_rms 0.103
_refine_ls_extinction_coef noref
_refine_ls_extinction_method none
_refine_ls_goodness_of_fit_ref 1.126
_refine_ls_hydrogen_treatment refxyz
_refine_ls_matrix_type full
_refine_ls_number_parameters 151
_refine_ls_number_reflns 2236
_refine_ls_number_restraints 9
_refine_ls_restrained_S_all 1.126
_refine_ls_R_factor_all 0.0333
_refine_ls_R_factor_gt 0.0291
_refine_ls_shift/su_max 0.002
_refine_ls_shift/su_mean 0.000
_refine_ls_structure_factor_coef Fsqd
_refine_ls_weighting_details 'calc w=1/[\s^2^(Fo^2^)+(0.0367P)^2^+1.5117P] where P=(Fo^2^+2Fc^2^)/3'
_refine_ls_weighting_scheme calc
_refine_ls_wR_factor_gt 0.0752
_refine_ls_wR_factor_ref 0.0773
_reflns_number_gt 1975
_reflns_number_total 2236
_reflns_threshold_expression I>2\s(I)
_cod_data_source_file ic2025846_si_001_2.cif
_cod_data_source_block '[B10H13](2-I)_(2)'
_cod_original_sg_symbol_Hall '-P 2yn      '
_cod_original_sg_symbol_H-M 'P 1 21/n 1 '
_cod_database_code 4328432

loop_
_symmetry_equiv_pos_as_xyz
'x, y, z'
'-x+1/2, y+1/2, -z+1/2'
'-x, -y, -z'
'x-1/2, -y-1/2, z-1/2'

loop_
_atom_site_label
_atom_site_type_symbol
_atom_site_fract_x
_atom_site_fract_y
_atom_site_fract_z
_atom_site_U_iso_or_equiv
_atom_site_adp_type
_atom_site_occupancy
_atom_site_symmetry_multiplicity
_atom_site_calc_flag
_atom_site_refinement_flags
I1 I 0.67396(3) 1.16906(3) -0.126120(17) 0.04138(11) Uani 1 1 d .
B1 B 0.8575(4) 0.8628(6) 0.0638(3) 0.0332(8) Uani 1 1 d D
B2 B 0.7193(4) 0.8952(5) -0.0450(3) 0.0283(7) Uani 1 1 d .
B3 B 0.7093(3) 0.8583(5) 0.0820(3) 0.0281(7) Uani 1 1 d D
B4 B 0.8351(4) 0.7217(6) 0.1661(3) 0.0342(8) Uani 1 1 d D
B5 B 0.8414(4) 0.7455(6) -0.0552(3) 0.0329(8) Uani 1 1 d D
B6 B 0.6802(4) 0.6917(5) -0.1209(3) 0.0297(7) Uani 1 1 d D
B7 B 0.6049(3) 0.7382(5) -0.0256(3) 0.0290(7) Uani 1 1 d D
B8 B 0.6829(4) 0.6219(6) 0.1137(3) 0.0329(8) Uani 1 1 d D
B9 B 0.8187(4) 0.4824(6) 0.1323(3) 0.0376(9) Uani 1 1 d D
B10 B 0.9169(4) 0.6296(6) 0.0843(3) 0.0374(8) Uani 1 1 d D
H1 H 0.930(3) 0.979(4) 0.091(3) 0.040 Uiso 1 1 d D
H3 H 0.661(3) 0.963(4) 0.113(3) 0.038(10) Uiso 1 1 d D
H4 H 0.881(4) 0.766(6) 0.2477(14) 0.046(11) Uiso 1 1 d D
H5 H 0.900(3) 0.780(6) -0.103(3) 0.038(10) Uiso 1 1 d D
H6 H 0.632(4) 0.670(5) -0.2055(11) 0.042(12) Uiso 1 1 d D
H7 H 0.5037(11) 0.755(7) -0.050(3) 0.042(11) Uiso 1 1 d D
H8 H 0.622(4) 0.583(8) 0.160(3) 0.063(14) Uiso 1 1 d D
H9 H 0.843(4) 0.350(3) 0.179(3) 0.035(10) Uiso 1 1 d D
H10 H 1.0161(17) 0.593(9) 0.105(4) 0.072(15) Uiso 1 1 d D
H9A H 0.864(4) 0.473(6) 0.055(3) 0.042(11) Uiso 1 1 d .
H9B H 0.705(4) 0.472(6) 0.079(3) 0.045(11) Uiso 1 1 d .
H6A H 0.777(4) 0.594(6) -0.094(3) 0.037(10) Uiso 1 1 d .
H6B H 0.628(3) 0.599(5) -0.072(3) 0.028(9) Uiso 1 1 d .

loop_
_atom_site_aniso_label
_atom_site_aniso_U_11
_atom_site_aniso_U_22
_atom_site_aniso_U_33
_atom_site_aniso_U_23
_atom_site_aniso_U_13
_atom_site_aniso_U_12
I1 0.0711(2) 0.02091(14) 0.03645(15) 0.00329(8) 0.02352(12) 0.00376(9)
B1 0.0371(19) 0.0312(19) 0.0327(17) -0.0058(15) 0.0134(15) -0.0017(15)
B2 0.0395(19) 0.0196(15) 0.0277(16) -0.0006(13) 0.0136(14) 0.0017(14)
B3 0.0353(18) 0.0259(17) 0.0247(15) -0.0005(13) 0.0122(13) 0.0037(14)
B4 0.041(2) 0.0345(19) 0.0260(16) -0.0032(15) 0.0088(14) 0.0065(16)
B5 0.039(2) 0.0293(19) 0.0358(18) -0.0041(15) 0.0192(15) 0.0001(15)
B6 0.0409(19) 0.0213(16) 0.0273(17) -0.0007(13) 0.0120(14) 0.0035(14)
B7 0.0344(18) 0.0251(17) 0.0281(16) 0.0017(13) 0.0111(14) 0.0020(14)
B8 0.042(2) 0.0295(18) 0.0293(17) 0.0036(14) 0.0142(15) 0.0039(15)
B9 0.046(2) 0.035(2) 0.0311(17) 0.0025(15) 0.0104(15) 0.0102(17)
B10 0.037(2) 0.041(2) 0.0343(18) -0.0061(17) 0.0113(15) 0.0077(17)

loop_
_atom_type_symbol
_atom_type_description
_atom_type_scat_dispersion_real
_atom_type_scat_dispersion_imag
_atom_type_scat_source
B B 0.0013 0.0007 'International Tables Vol C Tables 4.2.6.8 and 6.1.1.4'
H H 0.0000 0.0000 'International Tables Vol C Tables 4.2.6.8 and 6.1.1.4'
I I -0.4742 1.8119 'International Tables Vol C Tables 4.2.6.8 and 6.1.1.4'

loop_
_geom_angle_atom_site_label_1
_geom_angle_atom_site_label_2
_geom_angle_atom_site_label_3
_geom_angle
_geom_angle_publ_flag
B10 B1 B5 68.2(2) y
B10 B1 B2 116.1(3) y
B5 B1 B2 60.6(2) y
B10 B1 B4 60.7(2) y
B5 B1 B4 116.8(3) y
B2 B1 B4 113.3(3) y
B10 B1 B3 107.3(3) y
B5 B1 B3 107.4(3) y
B2 B1 B3 59.6(2) y
B4 B1 B3 60.0(2) y
B10 B1 H1 114(2) n
B5 B1 H1 118(2) n
B2 B1 H1 122(2) n
B4 B1 H1 115(2) n
B3 B1 H1 126(2) n
B6 B2 B3 111.6(3) y
B6 B2 B1 111.7(3) y
B3 B2 B1 60.4(2) y
B6 B2 B5 61.6(2) y
B3 B2 B5 106.9(3) y
B1 B2 B5 59.1(2) y
B6 B2 B7 61.5(2) y
B3 B2 B7 59.1(2) y
B1 B2 B7 106.9(3) y
B5 B2 B7 106.1(3) y
B6 B2 I1 117.1(2) y
B3 B2 I1 122.2(2) y
B1 B2 I1 121.6(2) y
B5 B2 I1 122.5(2) y
B7 B2 I1 123.3(2) y
B7 B3 B8 68.1(2) y
B7 B3 B2 60.9(2) y
B8 B3 B2 116.3(3) y
B7 B3 B4 116.9(3) y
B8 B3 B4 60.6(2) y
B2 B3 B4 113.4(3) y
B7 B3 B1 108.0(2) y
B8 B3 B1 107.2(3) y
B2 B3 B1 59.9(2) y
B4 B3 B1 59.9(2) y
B7 B3 H3 110(2) n
B8 B3 H3 113(2) n
B2 B3 H3 119(2) n
B4 B3 H3 121(2) n
B1 B3 H3 132(2) n
B9 B4 B1 111.2(3) y
B9 B4 B3 110.9(3) y
B1 B4 B3 60.1(2) y
B9 B4 B10 61.3(2) y
B1 B4 B10 58.8(2) y
B3 B4 B10 106.0(3) y
B9 B4 B8 60.7(2) y
B1 B4 B8 106.2(3) y
B3 B4 B8 59.0(2) y
B10 B4 B8 104.7(3) y
B9 B4 H4 121(2) n
B1 B4 H4 118(2) n
B3 B4 H4 120(2) n
B10 B4 H4 123(2) n
B8 B4 H4 126(2) n
B1 B5 B2 60.3(2) y
B1 B5 B6 109.2(3) y
B2 B5 B6 57.5(2) y
B1 B5 B10 55.8(2) y
B2 B5 B10 105.9(2) y
B6 B5 B10 116.0(3) y
B1 B5 H5 122(2) n
B2 B5 H5 124(2) n
B6 B5 H5 119(2) n
B10 B5 H5 119(2) n
B1 B5 H6A 128.5(17) n
B2 B5 H6A 99.2(18) n
B6 B5 H6A 44.1(18) n
B10 B5 H6A 93.2(17) n
H5 B5 H6A 109(3) n
B2 B6 B7 61.1(2) y
B2 B6 B5 60.9(2) y
B7 B6 B5 105.3(2) y
B2 B6 H6 132(2) n
B7 B6 H6 125(2) n
B5 B6 H6 128(2) n
B2 B6 H6A 104.3(18) n
B7 B6 H6A 118.4(18) n
B5 B6 H6A 46.0(19) n
H6 B6 H6A 109(3) n
B2 B6 H6B 101.3(18) n
B7 B6 H6B 43.0(18) n
B5 B6 H6B 117.0(16) n
H6 B6 H6B 109(3) n
H6A B6 H6B 96(3) n
B3 B7 B2 59.9(2) y
B3 B7 B6 108.8(3) y
B2 B7 B6 57.4(2) y
B3 B7 B8 55.97(19) y
B2 B7 B8 105.7(2) y
B6 B7 B8 115.8(3) y
B3 B7 H7 124(2) n
B2 B7 H7 129(2) n
B6 B7 H7 120(2) n
B8 B7 H7 116(2) n
B3 B7 H6B 126.8(16) n
B2 B7 H6B 97.0(17) n
B6 B7 H6B 42.2(17) n
B8 B7 H6B 93.3(16) n
H7 B7 H6B 108(3) n
B3 B8 B9 109.8(3) y
B3 B8 B4 60.4(2) y
B9 B8 B4 58.0(2) y
B3 B8 B7 55.92(19) y
B9 B8 B7 117.3(3) y
B4 B8 B7 106.9(3) y
B3 B8 H8 124(3) n
B9 B8 H8 118(3) n
B4 B8 H8 125(3) n
B7 B8 H8 118(3) n
B3 B8 H9B 130(2) n
B9 B8 H9B 45.3(19) n
B4 B8 H9B 101(2) n
B7 B8 H9B 94.3(19) n
H8 B8 H9B 105(3) n
B4 B9 B8 61.3(2) y
B4 B9 B10 60.9(2) y
B8 B9 B10 104.7(3) y
B4 B9 H9 133(2) n
B8 B9 H9 126(2) n
B10 B9 H9 128(2) n
B4 B9 H9A 102.7(19) n
B8 B9 H9A 118.0(18) n
B10 B9 H9A 44.1(18) n
H9 B9 H9A 109(3) n
B4 B9 H9B 101.9(19) n
B8 B9 H9B 42.7(19) n
B10 B9 H9B 118.5(19) n
H9 B9 H9B 107(3) n
H9A B9 H9B 99(3) n
B1 B10 B4 60.5(2) y
B1 B10 B9 109.6(3) y
B4 B10 B9 57.8(2) y
B1 B10 B5 56.1(2) y
B4 B10 B5 106.9(3) y
B9 B10 B5 117.0(3) y
B1 B10 H10 125(3) n
B4 B10 H10 129(3) n
B9 B10 H10 119(3) n
B5 B10 H10 115(3) n
B1 B10 H9A 130.0(19) n
B4 B10 H9A 102.3(19) n
B9 B10 H9A 46.8(18) n
B5 B10 H9A 92.6(18) n
H10 B10 H9A 103(4) n

loop_
_geom_bond_atom_site_label_1
_geom_bond_atom_site_label_2
_geom_bond_distance
_geom_bond_publ_flag
I1 B2 2.181(4) y
B1 B10 1.752(6) y
B1 B5 1.759(5) y
B1 B2 1.779(5) y
B1 B4 1.782(6) y
B1 B3 1.787(5) y
B1 H1 1.132(10) n
B2 B6 1.724(5) y
B2 B3 1.773(5) y
B2 B5 1.785(5) y
B2 B7 1.790(5) y
B3 B7 1.758(5) y
B3 B8 1.759(5) y
B3 B4 1.784(5) y
B3 H3 1.086(10) n
B4 B9 1.728(6) y
B4 B10 1.785(6) y
B4 B8 1.787(6) y
B4 H4 1.097(10) n
B5 B6 1.798(5) y
B5 B10 1.967(6) y
B5 H5 1.097(10) n
B5 H6A 1.29(4) n
B6 B7 1.797(5) y
B6 H6 1.100(10) n
B6 H6A 1.25(4) n
B6 H6B 1.21(4) n
B7 B8 1.969(5) y
B7 H7 1.097(10) n
B7 H6B 1.23(4) n
B8 B9 1.778(6) y
B8 H8 1.102(10) n
B8 H9B 1.21(4) n
B9 B10 1.793(6) y
B9 H9 1.100(10) n
B9 H9A 1.31(4) n
B9 H9B 1.27(4) n
B10 H10 1.102(10) n
B10 H9A 1.25(4) n
